data_1509779
loop_
_publ_author_name
'Bill, J.'
'Laqua, W.'
'Lerch, K.'

_publ_section_title
;
 Cs2Ag(I)Ag(III)Cl6 Eine gemischtvalente Verbindung mit dreiwertigem
 Silber
;
_journal_name_full 'Zeitschrift fuer Anorganische und Allgemeine Chemie'
_journal_page_first 7
_journal_page_last 11
_journal_paper_doi 10.1002/zaac.19905890102
_journal_volume 589
_journal_year 1990
_chemical_formula_sum 'Ag2 Cl6 Cs2'
_chemical_name_systematic 'Cs2 Ag Ag Cl6'
_space_group_IT_number 139
_symmetry_space_group_name_Hall '-I 4 2'
_symmetry_space_group_name_H-M 'I 4/m m m'
_cell_angle_alpha 90
_cell_angle_beta 90
_cell_angle_gamma 90
_cell_formula_units_Z 2
_cell_length_a 7.2223
_cell_length_b 7.2223
_cell_length_c 10.824
_cell_volume 564.597
_citation_journal_id_ASTM ZAACAB
_cod_data_source_file silver2-3_45.cif
_cod_data_source_block Ag2Cl6Cs2
_cod_original_cell_volume 564.5974
_cod_database_code 1509779

loop_
_symmetry_equiv_pos_as_xyz
x,y,z
-y,x,z
-x,-y,z
y,-x,z
x,-y,-z
y,x,-z
-x,y,-z
-y,-x,-z
-x,-y,-z
y,-x,-z
x,y,-z
-y,x,-z
-x,y,z
-y,-x,z
x,-y,z
y,x,z
x+1/2,y+1/2,z+1/2
-y+1/2,x+1/2,z+1/2
-x+1/2,-y+1/2,z+1/2
y+1/2,-x+1/2,z+1/2
x+1/2,-y+1/2,-z+1/2
y+1/2,x+1/2,-z+1/2
-x+1/2,y+1/2,-z+1/2
-y+1/2,-x+1/2,-z+1/2
-x+1/2,-y+1/2,-z+1/2
y+1/2,-x+1/2,-z+1/2
x+1/2,y+1/2,-z+1/2
-y+1/2,x+1/2,-z+1/2
-x+1/2,y+1/2,z+1/2
-y+1/2,-x+1/2,z+1/2
x+1/2,-y+1/2,z+1/2
y+1/2,x+1/2,z+1/2

loop_
_atom_site_label
_atom_site_type_symbol
_atom_site_fract_x
_atom_site_fract_y
_atom_site_fract_z
_atom_site_occupancy
_atom_site_U_iso_or_equiv
Cl2 Cl-1 0.2164 0.2164 0 1 0.0
Cs1 Cs+1 0 0.5 0.25 1 0.0
Ag2 Ag+1 0 0 0.5 1 0.0
Ag1 Ag+3 0 0 0 1 0.0
Cl1 Cl-1 0 0 0.2904 1 0.0
